data_4506057
loop_
_publ_author_name
'Roy, Saikat'
'Qui\~nones, Rosalynn'
'Matzger, Adam J.'

_publ_section_title
;
 Structural and Physicochemical Aspects of Dasatinib Hydrate and Anhydrate
 phases.
;
_journal_issue 4
_journal_name_full 'Crystal growth &amp; design'
_journal_page_first 2122
_journal_page_last 2126
_journal_paper_doi 10.1021/cg300152p
_journal_volume 12
_journal_year 2012
_chemical_formula_moiety 'C22 H26 Cl N7 O2 S'
_chemical_formula_sum 'C22 H26 Cl N7 O2 S'
_chemical_formula_weight 488.01
_space_group_IT_number 14
_symmetry_cell_setting monoclinic
_symmetry_Int_Tables_number 14
_symmetry_space_group_name_Hall '-P 2yn'
_symmetry_space_group_name_H-M 'P 1 21/n 1'
_atom_sites_solution_hydrogens geom
_atom_sites_solution_primary direct
_atom_sites_solution_secondary difmap
_cell_angle_alpha 90.0000
_cell_angle_beta 105.415(3)
_cell_angle_gamma 90.0000
_cell_formula_units_Z 4
_cell_length_a 14.1400(7)
_cell_length_b 8.1804(4)
_cell_length_c 22.1356(12)
_cell_measurement_reflns_used 6693
_cell_measurement_temperature 95
_cell_measurement_theta_max 45.34
_cell_measurement_theta_min 3.24
_cell_volume 2468.3(2)
_computing_cell_refinement Unknown
_computing_data_collection Unknown
_computing_data_reduction Unknown
_computing_molecular_graphics 'CrystalStructure 4.0'
_computing_publication_material 'CrystalStructure 4.0 (Rigaku, 2009)'
_computing_structure_refinement 'SHELXL97 (Sheldrick, 1997)'
_computing_structure_solution 'SIR2004 (Burla, et al., 2005)'
_diffrn_ambient_temperature 95
_diffrn_measured_fraction_theta_full 0.950
_diffrn_measured_fraction_theta_max 0.950
_diffrn_radiation_type 'Cu K\a'
_diffrn_radiation_wavelength 1.54178
_diffrn_reflns_av_R_equivalents 0.0423
_diffrn_reflns_limit_h_max 15
_diffrn_reflns_limit_h_min -17
_diffrn_reflns_limit_k_max 8
_diffrn_reflns_limit_k_min -9
_diffrn_reflns_limit_l_max 26
_diffrn_reflns_limit_l_min -20
_diffrn_reflns_number 11928
_diffrn_reflns_theta_full 70.00
_diffrn_reflns_theta_max 70.00
_diffrn_standards_number 0
_exptl_absorpt_coefficient_mu 2.435
_exptl_absorpt_correction_type none
_exptl_crystal_density_diffrn 1.313
_exptl_crystal_density_method 'not measured'
_exptl_crystal_F_000 1024.00
_exptl_crystal_size_max 0.47
_exptl_crystal_size_mid 0.09
_exptl_crystal_size_min 0.04
_refine_diff_density_max 0.830
_refine_diff_density_min -0.520
_refine_ls_extinction_method none
_refine_ls_goodness_of_fit_ref 1.116
_refine_ls_hydrogen_treatment mixed
_refine_ls_number_parameters 343
_refine_ls_number_reflns 4437
_refine_ls_number_restraints 7
_refine_ls_R_factor_gt 0.0846
_refine_ls_shift/su_max 0.000
_refine_ls_structure_factor_coef Fsqd
_refine_ls_weighting_details 'w = 1/[\s^2^(Fo^2^)+(0.1248P)^2^+3.2583P] where P=(Fo^2^+2Fc^2^)/3'
_refine_ls_weighting_scheme calc
_refine_ls_wR_factor_ref 0.2413
_reflns_number_gt 3763
_reflns_number_total 4437
_reflns_threshold_expression F^2^>2.0\s(F^2^)
_cod_data_source_file cg300152p_si_002.cif
_cod_data_source_block '_DAS-Anhydrate'
_cod_depositor_comments 'Adding full bibliography for 4506057--4506058.cif.'
_cod_database_code 4506057

loop_
_symmetry_equiv_pos_site_id
_symmetry_equiv_pos_as_xyz
1 +X,+Y,+Z
2 1/2-X,1/2+Y,1/2-Z
3 -X,-Y,-Z
4 1/2+X,1/2-Y,1/2+Z

loop_
_atom_site_label
_atom_site_type_symbol
_atom_site_fract_x
_atom_site_fract_y
_atom_site_fract_z
_atom_site_U_iso_or_equiv
_atom_site_adp_type
_atom_site_occupancy
_atom_site_symmetry_multiplicity
_atom_site_calc_flag
_atom_site_refinement_flags
Cl(35) Cl 0.54188(16) 0.5520(3) 0.17210(12) 0.0487 Uani 0.50 1 d P
Cl(34) Cl 0.8907(6) 0.3050(13) 0.1678(2) 0.0597(14) Uani 0.50 1 d P
S(22) S 0.75366(6) 0.32023(12) 0.40101(4) 0.0403(6) Uani 1.00 1 d .
O(24) O 0.66187(18) 0.2607(3) 0.26362(12) 0.0416(13) Uani 1.00 1 d .
O(1) O 0.8266(9) 0.2071(14) 0.9478(4) 0.230(6) Uani 1.00 1 d .
N(17) N 0.8918(2) 0.3785(4) 0.51299(14) 0.0433(16) Uani 1.00 1 d .
N(7) N 0.8500(2) 0.1695(5) 0.70786(15) 0.0500(18) Uani 1.00 1 d .
N(25) N 0.7490(2) 0.4528(4) 0.22684(14) 0.0443(17) Uani 1.00 1 d .
N(13) N 0.7564(2) 0.2282(4) 0.51688(15) 0.0479(17) Uani 1.00 1 d .
N(11) N 0.7357(2) 0.1249(5) 0.61295(16) 0.0519(19) Uani 1.00 1 d .
N(19) N 0.9203(2) 0.4723(4) 0.41998(15) 0.0430(16) Uani 1.00 1 d .
N(4) N 0.8944(3) 0.1357(5) 0.84138(16) 0.0593(20) Uani 1.00 1 d .
C(26) C 0.7088(3) 0.4146(5) 0.16226(16) 0.0426(20) Uani 1.00 1 d .
C(15) C 0.8772(3) 0.2863(5) 0.61313(17) 0.0435(19) Uani 1.00 1 d .
C(27) C 0.7688(3) 0.3414(6) 0.1291(2) 0.050(2) Uani 1.00 1 d .
C(23) C 0.7267(3) 0.3665(5) 0.27334(16) 0.0385(17) Uani 1.00 1 d .
C(31) C 0.6111(3) 0.4531(5) 0.13211(17) 0.0452(19) Uani 1.00 1 d .
C(18) C 0.8636(3) 0.3940(5) 0.44913(18) 0.0417(18) Uani 1.00 1 d .
C(30) C 0.5752(3) 0.4138(6) 0.06895(18) 0.053(2) Uani 1.00 1 d .
C(10) C 0.8221(3) 0.1959(5) 0.64464(18) 0.0462(20) Uani 1.00 1 d .
C(8) C 0.7799(3) 0.0970(7) 0.7385(2) 0.058(2) Uani 1.00 1 d .
C(20) C 0.8764(3) 0.4768(5) 0.35682(17) 0.0439(18) Uani 1.00 1 d .
C(21) C 0.7875(3) 0.4031(5) 0.33716(17) 0.0417(18) Uani 1.00 1 d .
C(6) C 0.9260(3) 0.2710(6) 0.74955(18) 0.049(2) Uani 1.00 1 d .
C(5) C 0.9702(3) 0.1874(6) 0.81119(18) 0.053(2) Uani 1.00 1 d .
C(29) C 0.6340(4) 0.3413(6) 0.03626(19) 0.060(3) Uani 1.00 1 d .
C(28) C 0.7312(4) 0.3065(6) 0.0657(2) 0.060(2) Uani 1.00 1 d .
C(12) C 0.7083(3) 0.1468(6) 0.55182(19) 0.052(2) Uani 1.00 1 d .
C(9) C 0.8307(3) 0.0191(6) 0.79960(19) 0.057(2) Uani 1.00 1 d .
C(16) C 0.6100(4) 0.0765(7) 0.5171(2) 0.071(3) Uani 1.00 1 d .
C(3) C 0.9376(5) 0.0649(9) 0.9031(2) 0.089(4) Uani 1.00 1 d .
C(14) C 0.8415(3) 0.2964(5) 0.54828(18) 0.0422(20) Uani 1.00 1 d .
C(2) C 0.8620(6) 0.0594(12) 0.9405(3) 0.119(5) Uani 1.00 1 d .
C(32) C 0.542(2) 0.546(4) 0.1626(14) 0.2196(9) Uani 0.50 1 d P
C(33) C 0.8744(16) 0.300(7) 0.1620(14) 0.1188 Uani 0.50 1 d P
H(17) H 0.9473 0.4255 0.5330 0.052 Uiso 1.00 1 calc R
H(15) H 0.9364 0.3387 0.6348 0.052 Uiso 1.00 1 calc R
H(25) H 0.7898 0.5357 0.2368 0.053 Uiso 1.00 1 calc R
H(30) H 0.5088 0.4376 0.0481 0.064 Uiso 1.00 1 calc R
H(8A) H 0.7401 0.0137 0.7104 0.070 Uiso 1.00 1 calc R
H(8B) H 0.7349 0.1830 0.7457 0.070 Uiso 1.00 1 calc R
H(20) H 0.9065 0.5288 0.3284 0.053 Uiso 1.00 1 calc R
H(6A) H 0.8968 0.3763 0.7573 0.058 Uiso 1.00 1 calc R
H(6B) H 0.9784 0.2947 0.7287 0.058 Uiso 1.00 1 calc R
H(5A) H 1.0079 0.0906 0.8041 0.063 Uiso 1.00 1 calc R
H(5B) H 1.0162 0.2631 0.8393 0.063 Uiso 1.00 1 calc R
H(29) H 0.6078 0.3148 -0.0067 0.073 Uiso 1.00 1 calc R
H(28) H 0.7721 0.2590 0.0426 0.072 Uiso 1.00 1 calc R
H(9A) H 0.7812 -0.0232 0.8199 0.068 Uiso 1.00 1 calc R
H(9B) H 0.8704 -0.0744 0.7919 0.068 Uiso 1.00 1 calc R
H(16A) H 0.5591 0.1601 0.5132 0.085 Uiso 1.00 1 calc R
H(16B) H 0.5947 -0.0174 0.5404 0.085 Uiso 1.00 1 calc R
H(16C) H 0.6125 0.0411 0.4753 0.085 Uiso 1.00 1 calc R
H(3A) H 0.9945 0.1314 0.9257 0.107 Uiso 1.00 1 calc R
H(3B) H 0.9611 -0.0472 0.8983 0.107 Uiso 1.00 1 calc R
H(2A) H 0.8073 -0.0126 0.9188 0.143 Uiso 1.00 1 calc R
H(2B) H 0.8924 0.0116 0.9822 0.143 Uiso 1.00 1 calc R
H(32A) H 0.4854 0.4768 0.1626 0.264 Uiso 0.50 1 calc R
H(32B) H 0.5196 0.6461 0.1389 0.264 Uiso 0.50 1 calc R
H(32C) H 0.5769 0.5739 0.2058 0.264 Uiso 0.50 1 calc R
H(1) H 0.804(7) 0.224(13) 0.9100(16) 0.1426 Uiso 1.00 1 d .
H(33A) H 0.8761 0.2236 0.1963 0.143 Uiso 0.50 1 calc R
H(33B) H 0.9096 0.4004 0.1789 0.143 Uiso 0.50 1 calc R
H(33C) H 0.9058 0.2500 0.1321 0.143 Uiso 0.50 1 calc R

loop_
_atom_site_aniso_label
_atom_site_aniso_U_11
_atom_site_aniso_U_22
_atom_site_aniso_U_33
_atom_site_aniso_U_12
_atom_site_aniso_U_13
_atom_site_aniso_U_23
Cl(35) 0.0389 0.0557 0.0464 0.0026 0.0023 0.006(6)
Cl(34) 0.05(11) 0.0743 0.0544 0.0265 0.0198 0.0069(8)
S(22) 0.03(5) 0.0508 0.0329 -0.0021 0.0032 0.00004(4)
O(24) 0.04(10) 0.0493 0.0350 -0.0027 0.0024 -0.0009(5)
O(1) 0.3(5) 0.2196 0.2021 -0.1450 0.2157 -0.13(14)
N(17) 0.03(12) 0.0616 0.0319 -0.0081 0.0039 0.0003(11)
N(7) 0.04(14) 0.0750 0.0379 -0.0087 0.0083 0.008(9)
N(25) 0.04(13) 0.0540 0.0361 -0.0049 0.0042 -0.0009(10)
N(13) 0.04(13) 0.0584 0.0387 -0.0084 0.0053 0.005(5)
N(11) 0.04(15) 0.0722 0.0419 -0.0107 0.0053 0.008(8)
N(19) 0.04(12) 0.0569 0.0346 -0.0056 0.0050 0.0008(7)
N(4) 0.06(15) 0.0828 0.0373 -0.0172 0.0152 0.003(4)
C(26) 0.05(15) 0.0472 0.0300 -0.0010 0.0059 0.005(4)
C(15) 0.03(15) 0.0613 0.0348 -0.0069 0.0062 0.0020(19)
C(27) 0.05(17) 0.0588 0.0428 0.0049 0.0141 0.007(6)
C(23) 0.04(14) 0.0457 0.0318 0.0049 0.0086 0.0013(4)
C(31) 0.05(15) 0.0499 0.0354 -0.0042 0.0063 0.005(4)
C(18) 0.03(14) 0.0498 0.0386 0.0002 0.0042 -0.00075(17)
C(30) 0.06(18) 0.0600 0.0342 -0.0039 0.0040 0.006(7)
C(10) 0.04(15) 0.0616 0.0374 -0.0001 0.0044 0.003(4)
C(8) 0.05(20) 0.0833 0.0416 -0.0142 0.0087 0.015(15)
C(20) 0.04(14) 0.0605 0.0296 -0.0017 0.0056 -0.0019(11)
C(21) 0.04(14) 0.0457 0.0402 0.0015 0.0078 -0.0017(18)
C(6) 0.04(16) 0.0643 0.0391 -0.0094 0.0090 0.003(3)
C(5) 0.05(18) 0.0750 0.0357 -0.0098 0.0092 0.002(3)
C(29) 0.08(20) 0.0667 0.0281 -0.0062 0.0092 -0.0006(6)
C(28) 0.07(18) 0.0659 0.0431 0.0015 0.0222 0.0002(5)
C(12) 0.04(18) 0.0691 0.0428 -0.0086 0.0011 0.011(10)
C(9) 0.05(19) 0.0745 0.0389 -0.0135 0.0066 0.010(10)
C(16) 0.1(2) 0.0940 0.0527 -0.0257 -0.0031 0.017(19)
C(3) 0.1(3) 0.1310 0.0358 -0.0545 0.0031 0.010(10)
C(14) 0.03(16) 0.0529 0.0383 -0.0024 0.0048 -0.0011(10)
C(2) 0.1(4) 0.1744 0.0425 -0.0938 0.0338 -0.013(17)
C(32) 0.23(7) 0.2531 0.2253 0.1010 0.1522 0.02(3)
C(33) 0.0718 0.1329 0.1670 -0.0008 0.0583 -0.012(18)

loop_
_atom_type_symbol
_atom_type_description
_atom_type_scat_dispersion_real
_atom_type_scat_dispersion_imag
_atom_type_scat_source
C C 0.018 0.009
;
International Tables for Crystallography
(1992, Vol. C, Tables 4.2.6.8 and 6.1.1.4)
;
H H 0.000 0.000
;
International Tables for Crystallography
(1992, Vol. C, Table 6.1.1.4)
;
Cl Cl 0.364 0.702
;
International Tables for Crystallography
(1992, Vol. C, Tables 4.2.6.8 and 6.1.1.4)
;
N N 0.031 0.018
;
International Tables for Crystallography
(1992, Vol. C, Tables 4.2.6.8 and 6.1.1.4)
;
O O 0.049 0.032
;
International Tables for Crystallography
(1992, Vol. C, Tables 4.2.6.8 and 6.1.1.4)
;
S S 0.333 0.557
;
International Tables for Crystallography
(1992, Vol. C, Tables 4.2.6.8 and 6.1.1.4)
;

loop_
_geom_angle_atom_site_label_1
_geom_angle_atom_site_label_2
_geom_angle_atom_site_label_3
_geom_angle
_geom_angle_publ_flag
C(18) S(22) C(21) 88.18(18) yes
C(18) N(17) C(14) 125.7(3) yes
C(10) N(7) C(8) 119.3(3) yes
C(10) N(7) C(6) 121.1(4) yes
C(8) N(7) C(6) 114.1(3) yes
C(26) N(25) C(23) 122.5(3) yes
C(12) N(13) C(14) 115.6(3) yes
C(10) N(11) C(12) 116.7(4) yes
C(18) N(19) C(20) 110.0(3) yes
C(5) N(4) C(9) 107.5(4) yes
C(5) N(4) C(3) 111.4(4) yes
C(9) N(4) C(3) 111.6(4) yes
N(25) C(26) C(27) 119.1(3) yes
N(25) C(26) C(31) 120.5(4) yes
C(27) C(26) C(31) 120.4(3) yes
C(10) C(15) C(14) 116.8(3) yes
Cl(34) C(27) C(26) 118.4(4) yes
Cl(34) C(27) C(28) 121.7(4) yes
Cl(34) C(27) C(33) 3.0(19) yes
C(26) C(27) C(28) 119.8(4) yes
C(26) C(27) C(33) 120.1(14) yes
C(28) C(27) C(33) 120.2(14) yes
O(24) C(23) N(25) 123.0(3) yes
O(24) C(23) C(21) 121.6(3) yes
N(25) C(23) C(21) 115.3(3) yes
Cl(35) C(31) C(26) 119.6(3) yes
Cl(35) C(31) C(30) 121.9(3) yes
Cl(35) C(31) C(32) 5.1(10) yes
C(26) C(31) C(30) 118.5(4) yes
C(26) C(31) C(32) 124.5(10) yes
C(30) C(31) C(32) 116.9(10) yes
S(22) C(18) N(17) 124.5(3) yes
S(22) C(18) N(19) 115.3(3) yes
N(17) C(18) N(19) 120.1(3) yes
C(31) C(30) C(29) 121.2(4) yes
N(7) C(10) N(11) 115.7(4) yes
N(7) C(10) C(15) 123.4(3) yes
N(11) C(10) C(15) 120.9(3) yes
N(7) C(8) C(9) 111.6(3) yes
N(19) C(20) C(21) 116.4(4) yes
S(22) C(21) C(23) 118.7(3) yes
S(22) C(21) C(20) 110.1(3) yes
C(23) C(21) C(20) 130.7(4) yes
N(7) C(6) C(5) 111.7(4) yes
N(4) C(5) C(6) 111.5(3) yes
C(30) C(29) C(28) 120.4(4) yes
C(27) C(28) C(29) 119.8(5) yes
N(13) C(12) N(11) 127.3(4) yes
N(13) C(12) C(16) 115.9(4) yes
N(11) C(12) C(16) 116.8(4) yes
N(4) C(9) C(8) 111.2(4) yes
N(4) C(3) C(2) 110.0(5) yes
N(17) C(14) N(13) 116.2(3) yes
N(17) C(14) C(15) 121.2(3) yes
N(13) C(14) C(15) 122.6(4) yes
O(1) C(2) C(3) 112.5(9) yes

loop_
_geom_bond_atom_site_label_1
_geom_bond_atom_site_label_2
_geom_bond_distance
_geom_bond_publ_flag
Cl(35) C(31) 1.691(5) yes
Cl(34) C(27) 1.736(12) yes
S(22) C(18) 1.742(6) yes
S(22) C(21) 1.745(4) yes
O(24) C(23) 1.237(6) yes
O(1) C(2) 1.334(15) yes
N(17) C(18) 1.369(5) yes
N(17) C(14) 1.365(6) yes
N(7) C(10) 1.366(5) yes
N(7) C(8) 1.467(7) yes
N(7) C(6) 1.473(8) yes
N(25) C(26) 1.426(6) yes
N(25) C(23) 1.353(5) yes
N(13) C(12) 1.336(6) yes
N(13) C(14) 1.341(7) yes
N(11) C(10) 1.366(8) yes
N(11) C(12) 1.317(5) yes
N(19) C(18) 1.320(6) yes
N(19) C(20) 1.371(5) yes
N(4) C(5) 1.468(7) yes
N(4) C(9) 1.460(9) yes
N(4) C(3) 1.460(4) yes
C(26) C(27) 1.395(6) yes
C(26) C(31) 1.401(6) yes
C(15) C(10) 1.389(7) yes
C(15) C(14) 1.392(6) yes
C(27) C(28) 1.392(8) yes
C(27) C(33) 1.52(2) yes
C(23) C(21) 1.476(7) yes
C(31) C(30) 1.392(7) yes
C(31) C(32) 1.53(3) yes
C(30) C(29) 1.373(7) yes
C(8) C(9) 1.496(4) yes
C(20) C(21) 1.357(8) yes
C(6) C(5) 1.505(4) yes
C(29) C(28) 1.386(8) yes
C(12) C(16) 1.511(9) yes
C(3) C(2) 1.516(11) yes

loop_
_geom_hbond_atom_site_label_D
_geom_hbond_atom_site_label_H
_geom_hbond_atom_site_label_A
_geom_hbond_site_symmetry_A
_geom_hbond_distance_DA
_geom_hbond_distance_DH
_geom_hbond_distance_HA
_geom_hbond_angle_DHA
_geom_hbond_publ_flag
O(26) H(26) N(27) . 2.818(16) 0.854 2.36(5) 114(12) no
N(1) H(1) N(6) 3_766 2.941(17) 0.880 2.062 177.9(3) no
N(3) H(3) O(2) 2_655 2.801(10) 0.880 1.965 158.1(2) no
